data_7712874
loop_
_publ_author_name
'Corral-Zorzano, Andrea'
'G&#xf3;mez de Segura, David'
'Lalinde, Elena'
'Moreno, M. Teresa'

_publ_section_title
;
 Phosphorescent 2-phenylbenzothiazole Pt<sup>IV</sup> bis-cyclometalated
 complexes with phenanthroline-based ligands.
;
_journal_name_full 'Dalton transactions (Cambridge, England : 2003)'
_journal_paper_doi 10.1039/d3dt00801k
_journal_year 2023
_chemical_formula_moiety 'C38  H24  N4  F12  P2  S2  Pt1'
_chemical_formula_sum 'C38 H24 F12 N4 P2 Pt S2'
_chemical_formula_weight 1085.76
_space_group_IT_number 60
_space_group_name_Hall '-P 2n 2ab'
_space_group_name_H-M_alt 'P b c n'
_symmetry_cell_setting orthorhombic
_symmetry_Int_Tables_number 60
_symmetry_space_group_name_Hall '-P 2n 2ab'
_symmetry_space_group_name_H-M 'P b c n'
_atom_sites_solution_hydrogens geom
_audit_conform_dict_location ftp://ftp.iucr.org/pub/cif_core.dic
_audit_conform_dict_name cif_core.dic
_audit_conform_dict_version 2.4.5
_audit_creation_date 2023-02-20T11:07:16-00:00
_audit_creation_method 'WinGX routine CIF_UPDATE'
_audit_update_record
;
2023-03-15 deposited with the CCDC.	2023-04-20 downloaded from the CCDC.
;
_cell_angle_alpha 90
_cell_angle_beta 90
_cell_angle_gamma 90
_cell_formula_units_Z 4
_cell_length_a 14.0515(15)
_cell_length_b 15.0725(15)
_cell_length_c 17.2359(19)
_cell_measurement_reflns_used 140230
_cell_measurement_temperature 100(2)
_cell_measurement_theta_max 27.886
_cell_measurement_theta_min 2.899
_cell_measurement_wavelength 0.71073
_cell_volume 3650.4(7)
_computing_molecular_graphics 'Ortep for Windows (Farrugia, 2012)'
_computing_publication_material 'WinGX publication routines (Farrugia, 2012)'
_computing_structure_refinement 'SHELXL-2018/3 (Sheldrick, 2018)'
_computing_structure_solution 'SHELXT 2014/5 (Sheldrick, 2014)'
_diffrn_ambient_temperature 100(2)
_diffrn_detector 'APEX-II CCD'
_diffrn_measured_fraction_theta_full 0.999
_diffrn_measured_fraction_theta_max 0.782
_diffrn_measurement_device '\k-geometry diffractometer'
_diffrn_measurement_device_type 'Bruker APEX-II'
_diffrn_measurement_method '\f or \w oscillation scans'
_diffrn_radiation_monochromator graphite
_diffrn_radiation_probe x-ray
_diffrn_radiation_type MoK\a
_diffrn_radiation_wavelength 0.71073
_diffrn_reflns_av_R_equivalents 0.0278
_diffrn_reflns_av_unetI/netI 0.0089
_diffrn_reflns_Laue_measured_fraction_full 0.999
_diffrn_reflns_Laue_measured_fraction_max 0.782
_diffrn_reflns_limit_h_max 17
_diffrn_reflns_limit_h_min -17
_diffrn_reflns_limit_k_max 18
_diffrn_reflns_limit_k_min -18
_diffrn_reflns_limit_l_max 20
_diffrn_reflns_limit_l_min -20
_diffrn_reflns_number 119953
_diffrn_reflns_point_group_measured_fraction_full 0.785
_diffrn_reflns_point_group_measured_fraction_max 0.782
_diffrn_reflns_theta_full 25.242
_diffrn_reflns_theta_max 25.677
_diffrn_reflns_theta_min 3.085
_diffrn_source 'sealed x-ray tube'
_diffrn_standards_number 0
_exptl_absorpt_coefficient_mu 4.146
_exptl_absorpt_correction_T_max 0.746
_exptl_absorpt_correction_T_min 0.507
_exptl_absorpt_correction_type multi-scan
_exptl_absorpt_process_details
;
SADABS-2016/2 - Bruker AXS area detector scaling and absorption correction
;
_exptl_crystal_colour yellow
_exptl_crystal_density_diffrn 1.976
_exptl_crystal_density_method 'not measured'
_exptl_crystal_description block
_exptl_crystal_F_000 2112
_exptl_crystal_size_max 0.45
_exptl_crystal_size_mid 0.115
_exptl_crystal_size_min 0.075
_refine_diff_density_max 1.342
_refine_diff_density_min -0.667
_refine_diff_density_rms 0.13
_refine_ls_extinction_method none
_refine_ls_goodness_of_fit_ref 1.249
_refine_ls_hydrogen_treatment constr
_refine_ls_matrix_type full
_refine_ls_number_constraints 0
_refine_ls_number_parameters 267
_refine_ls_number_reflns 2715
_refine_ls_number_restraints 0
_refine_ls_restrained_S_all 1.249
_refine_ls_R_factor_all 0.0295
_refine_ls_R_factor_gt 0.0278
_refine_ls_shift/su_max 0.003
_refine_ls_shift/su_mean 0
_refine_ls_structure_factor_coef Fsqd
_refine_ls_weighting_details 'w=1/[\s^2^(Fo^2^)+(0.0148P)^2^+19.3011P] where P=(Fo^2^+2Fc^2^)/3'
_refine_ls_weighting_scheme calc
_refine_ls_wR_factor_gt 0.0602
_refine_ls_wR_factor_ref 0.0605
_reflns_Friedel_coverage 0
_reflns_number_gt 2662
_reflns_number_total 2715
_reflns_threshold_expression 'I > 2\s(I)'
_cod_data_source_file d3dt00801k2.cif
_cod_data_source_block 4-PF6
_cod_database_code 7712874
_shelx_shelxl_version_number 2018/3

loop_
_symmetry_equiv_pos_as_xyz
'x, y, z'
'-x+1/2, -y+1/2, z+1/2'
'x+1/2, -y+1/2, -z'
'-x, y, -z+1/2'
'-x, -y, -z'
'x-1/2, y-1/2, -z-1/2'
'-x-1/2, y-1/2, z'
'x, -y, z-1/2'

loop_
_atom_site_label
_atom_site_type_symbol
_atom_site_fract_x
_atom_site_fract_y
_atom_site_fract_z
_atom_site_U_iso_or_equiv
_atom_site_adp_type
_atom_site_occupancy
_atom_site_site_symmetry_order
_atom_site_calc_flag
_atom_site_refinement_flags_posn
_atom_site_refinement_flags_adp
_atom_site_refinement_flags_occupancy
_atom_site_disorder_assembly
_atom_site_disorder_group
Pt1 Pt 0.5 0.35453(2) 0.25 0.01686(8) Uani 1 2 d S T P . .
S1 S 0.73314(9) 0.45814(9) 0.09977(8) 0.0275(3) Uani 1 1 d . . . . .
N1 N 0.6267(3) 0.3671(2) 0.1915(2) 0.0187(8) Uani 1 1 d . . . . .
N3 N 0.4611(3) 0.2456(3) 0.1784(2) 0.0233(9) Uani 1 1 d . . . . .
C1 C 0.4626(4) 0.4527(3) 0.1762(3) 0.0211(10) Uani 1 1 d . . . . .
C2 C 0.3734(4) 0.4892(3) 0.1650(3) 0.0234(10) Uani 1 1 d . . . . .
H2 H 0.319978 0.467108 0.192739 0.028 Uiso 1 1 calc R U . . .
C3 C 0.3626(4) 0.5596(3) 0.1120(3) 0.0280(12) Uani 1 1 d . . . . .
H3 H 0.301266 0.584561 0.104065 0.034 Uiso 1 1 calc R U . . .
C4 C 0.4388(4) 0.5927(3) 0.0716(3) 0.0283(12) Uani 1 1 d . . . . .
H4 H 0.430275 0.641397 0.037297 0.034 Uiso 1 1 calc R U . . .
C5 C 0.5284(4) 0.5555(3) 0.0807(3) 0.0260(11) Uani 1 1 d . . . . .
H5 H 0.58119 0.577606 0.052271 0.031 Uiso 1 1 calc R U . . .
C6 C 0.5395(4) 0.4851(3) 0.1322(3) 0.0226(10) Uani 1 1 d . . . . .
C7 C 0.6266(4) 0.4363(3) 0.1435(3) 0.0214(10) Uani 1 1 d . . . . .
C8 C 0.7829(4) 0.3671(3) 0.1470(3) 0.0231(10) Uani 1 1 d . . . . .
C9 C 0.8755(4) 0.3367(4) 0.1399(3) 0.0280(11) Uani 1 1 d . . . . .
H9 H 0.92011 0.366665 0.107764 0.034 Uiso 1 1 calc R U . . .
C10 C 0.9009(4) 0.2624(4) 0.1805(3) 0.0291(12) Uani 1 1 d . . . . .
H10 H 0.963758 0.239703 0.176063 0.035 Uiso 1 1 calc R U . . .
C11 C 0.8354(4) 0.2196(4) 0.2281(3) 0.0334(13) Uani 1 1 d . . . . .
H11 H 0.854624 0.168268 0.255904 0.04 Uiso 1 1 calc R U . . .
C12 C 0.7429(4) 0.2500(4) 0.2361(3) 0.0288(12) Uani 1 1 d . . . . .
H12 H 0.699179 0.220228 0.269132 0.035 Uiso 1 1 calc R U . . .
C13 C 0.7155(3) 0.3249(3) 0.1947(3) 0.0210(10) Uani 1 1 d . . . . .
C27 C 0.4208(4) 0.2482(4) 0.1088(3) 0.0305(12) Uani 1 1 d . . . . .
H27 H 0.408909 0.303958 0.085072 0.037 Uiso 1 1 calc R U . . .
C28 C 0.3956(4) 0.1704(4) 0.0699(4) 0.0441(16) Uani 1 1 d . . . . .
H28 H 0.365389 0.17374 0.020614 0.053 Uiso 1 1 calc R U . . .
C29 C 0.4139(4) 0.0899(4) 0.1020(4) 0.0483(18) Uani 1 1 d . . . . .
H29 H 0.397931 0.037109 0.074841 0.058 Uiso 1 1 calc R U . . .
C30 C 0.4565(4) 0.0847(4) 0.1753(4) 0.0406(16) Uani 1 1 d . . . . .
C31 C 0.4784(4) 0.0037(4) 0.2150(5) 0.054(2) Uani 1 1 d . . . . .
H31 H 0.462331 -0.051277 0.191425 0.065 Uiso 1 1 calc R U . . .
C37 C 0.4796(3) 0.1655(3) 0.2120(3) 0.0279(12) Uani 1 1 d . . . . .
P1 P 0.33451(9) 0.83509(9) 0.01550(9) 0.0271(3) Uani 1 1 d . . . . .
F1 F 0.4295(3) 0.8230(3) 0.0623(3) 0.0717(13) Uani 1 1 d . . . . .
F3 F 0.2913(3) 0.7525(3) 0.0651(3) 0.0688(13) Uani 1 1 d . . . . .
F4 F 0.3689(3) 0.7682(2) -0.0461(2) 0.0545(10) Uani 1 1 d . . . . .
F5 F 0.3787(3) 0.9172(2) -0.0256(3) 0.0582(11) Uani 1 1 d . . . . .
F6 F 0.2338(3) 0.8467(3) -0.0210(3) 0.0791(15) Uani 1 1 d . . . . .
F2 F 0.2973(4) 0.8993(3) 0.0827(4) 0.109(2) Uani 1 1 d . . . . .

loop_
_atom_site_aniso_label
_atom_site_aniso_U_11
_atom_site_aniso_U_22
_atom_site_aniso_U_33
_atom_site_aniso_U_23
_atom_site_aniso_U_13
_atom_site_aniso_U_12
Pt1 0.02259(13) 0.01305(12) 0.01495(12) 0 -0.00111(13) 0
S1 0.0292(6) 0.0250(6) 0.0283(6) 0.0087(5) 0.0029(5) -0.0015(5)
N1 0.024(2) 0.0161(19) 0.0158(18) 0.0004(16) -0.0010(16) -0.0005(16)
N3 0.025(2) 0.020(2) 0.024(2) -0.0055(18) 0.0066(18) -0.0042(17)
C1 0.030(2) 0.016(2) 0.017(2) -0.004(2) -0.005(2) -0.001(2)
C2 0.028(3) 0.023(3) 0.019(2) -0.002(2) -0.003(2) 0.001(2)
C3 0.035(3) 0.023(3) 0.026(3) -0.002(2) -0.007(2) 0.008(2)
C4 0.046(3) 0.018(2) 0.021(3) 0.002(2) -0.005(2) 0.004(2)
C5 0.038(3) 0.016(2) 0.024(3) 0.002(2) 0.000(2) 0.001(2)
C6 0.029(2) 0.017(2) 0.021(2) -0.001(2) -0.004(2) 0.001(2)
C7 0.030(3) 0.017(2) 0.017(2) -0.001(2) -0.001(2) -0.004(2)
C8 0.029(3) 0.022(2) 0.018(2) 0.000(2) -0.002(2) -0.003(2)
C9 0.027(3) 0.034(3) 0.023(3) -0.002(2) 0.000(2) -0.001(2)
C10 0.026(3) 0.034(3) 0.028(3) -0.002(2) -0.004(2) 0.006(2)
C11 0.033(3) 0.032(3) 0.035(3) 0.008(2) -0.002(2) 0.007(2)
C12 0.031(3) 0.027(2) 0.029(3) 0.007(2) 0.002(2) 0.002(2)
C13 0.026(2) 0.021(2) 0.016(2) -0.0026(19) -0.0025(19) 0.000(2)
C27 0.031(3) 0.036(3) 0.024(3) -0.011(2) 0.005(2) -0.009(2)
C28 0.041(3) 0.051(4) 0.040(3) -0.026(3) 0.005(3) -0.008(3)
C29 0.039(3) 0.041(4) 0.065(5) -0.037(3) 0.013(3) -0.011(3)
C30 0.027(3) 0.022(3) 0.073(5) -0.017(3) 0.019(3) -0.004(2)
C31 0.032(4) 0.015(2) 0.116(7) -0.011(3) 0.018(3) -0.002(2)
C37 0.022(3) 0.018(2) 0.043(3) -0.006(2) 0.013(2) -0.0014(19)
P1 0.0227(6) 0.0196(6) 0.0390(8) -0.0034(6) -0.0055(6) 0.0047(5)
F1 0.068(3) 0.070(3) 0.077(3) 0.007(2) -0.035(2) -0.006(2)
F3 0.056(3) 0.058(3) 0.093(3) 0.025(2) 0.013(2) 0.008(2)
F4 0.070(3) 0.046(2) 0.048(2) -0.0137(18) -0.005(2) 0.001(2)
F5 0.045(2) 0.038(2) 0.092(3) 0.018(2) 0.008(2) 0.0016(17)
F6 0.036(2) 0.058(3) 0.143(4) 0.049(3) -0.018(3) -0.003(2)
F2 0.101(4) 0.073(3) 0.154(6) -0.045(4) 0.057(4) -0.010(3)

loop_
_atom_type_symbol
_atom_type_description
_atom_type_scat_dispersion_real
_atom_type_scat_dispersion_imag
_atom_type_scat_source
C C 0.0033 0.0016 'International Tables Vol C Tables 4.2.6.8 and 6.1.1.4'
F F 0.0171 0.0103 'International Tables Vol C Tables 4.2.6.8 and 6.1.1.4'
N N 0.0061 0.0033 'International Tables Vol C Tables 4.2.6.8 and 6.1.1.4'
P P 0.1023 0.0942 'International Tables Vol C Tables 4.2.6.8 and 6.1.1.4'
Pt Pt -1.7033 8.3905 'International Tables Vol C Tables 4.2.6.8 and 6.1.1.4'
S S 0.1246 0.1234 'International Tables Vol C Tables 4.2.6.8 and 6.1.1.4'
H H 0 0 'International Tables Vol C Tables 4.2.6.8 and 6.1.1.4'

loop_
_geom_angle_atom_site_label_1
_geom_angle_atom_site_label_2
_geom_angle_atom_site_label_3
_geom_angle
_geom_angle_site_symmetry_1
_geom_angle_site_symmetry_3
_geom_angle_publ_flag
C1 Pt1 C1 85.8(3) 4_655 . ?
C1 Pt1 N1 81.31(18) 4_655 4_655 ?
C1 Pt1 N1 90.94(18) . 4_655 ?
C1 Pt1 N1 90.94(18) 4_655 . ?
C1 Pt1 N1 81.31(18) . . ?
N1 Pt1 N1 169.4(2) 4_655 . ?
C1 Pt1 N3 97.64(17) 4_655 4_655 ?
C1 Pt1 N3 176.39(17) . 4_655 ?
N1 Pt1 N3 90.51(15) 4_655 4_655 ?
N1 Pt1 N3 97.66(15) . 4_655 ?
C1 Pt1 N3 176.39(17) 4_655 . ?
C1 Pt1 N3 97.64(17) . . ?
N1 Pt1 N3 97.66(15) 4_655 . ?
N1 Pt1 N3 90.51(15) . . ?
N3 Pt1 N3 78.9(2) 4_655 . ?
C7 S1 C8 89.6(2) . . ?
C7 N1 C13 112.4(4) . . ?
C7 N1 Pt1 112.1(3) . . ?
C13 N1 Pt1 135.3(3) . . ?
C27 N3 C37 119.4(5) . . ?
C27 N3 Pt1 127.8(4) . . ?
C37 N3 Pt1 112.8(3) . . ?
C2 C1 C6 118.9(4) . . ?
C2 C1 Pt1 127.9(4) . . ?
C6 C1 Pt1 113.2(3) . . ?
C1 C2 C3 119.2(5) . . ?
C4 C3 C2 121.3(5) . . ?
C3 C4 C5 120.2(5) . . ?
C4 C5 C6 118.9(5) . . ?
C5 C6 C1 121.4(5) . . ?
C5 C6 C7 124.8(5) . . ?
C1 C6 C7 113.7(4) . . ?
N1 C7 C6 119.0(4) . . ?
N1 C7 S1 115.1(4) . . ?
C6 C7 S1 125.9(4) . . ?
C9 C8 C13 122.3(5) . . ?
C9 C8 S1 126.6(4) . . ?
C13 C8 S1 111.1(4) . . ?
C10 C9 C8 118.0(5) . . ?
C9 C10 C11 120.5(5) . . ?
C12 C11 C10 121.8(5) . . ?
C11 C12 C13 118.5(5) . . ?
C12 C13 N1 129.4(5) . . ?
C12 C13 C8 118.8(5) . . ?
N1 C13 C8 111.8(4) . . ?
N3 C27 C28 121.2(6) . . ?
C29 C28 C27 120.3(6) . . ?
C28 C29 C30 119.9(5) . . ?
C29 C30 C37 117.1(6) . . ?
C29 C30 C31 124.7(6) . . ?
C37 C30 C31 118.2(6) . . ?
C31 C31 C30 121.5(4) 4_655 . ?
N3 C37 C30 122.0(5) . . ?
N3 C37 C37 117.8(3) . 4_655 ?
C30 C37 C37 120.2(4) . 4_655 ?
F4 P1 F5 94.7(2) . . ?
F4 P1 F6 94.6(3) . . ?
F5 P1 F6 95.1(2) . . ?
F4 P1 F1 90.6(2) . . ?
F5 P1 F1 89.3(2) . . ?
F6 P1 F1 172.9(3) . . ?
F4 P1 F2 176.4(3) . . ?
F5 P1 F2 88.8(3) . . ?
F6 P1 F2 85.8(3) . . ?
F1 P1 F2 88.6(3) . . ?
F4 P1 F3 88.7(2) . . ?
F5 P1 F3 175.4(3) . . ?
F6 P1 F3 87.7(2) . . ?
F1 P1 F3 87.6(2) . . ?
F2 P1 F3 87.7(3) . . ?

loop_
_geom_bond_atom_site_label_1
_geom_bond_atom_site_label_2
_geom_bond_distance
_geom_bond_site_symmetry_2
_geom_bond_publ_flag
Pt1 C1 2.021(5) 4_655 ?
Pt1 C1 2.021(5) . ?
Pt1 N1 2.055(4) 4_655 ?
Pt1 N1 2.055(4) . ?
Pt1 N3 2.126(4) 4_655 ?
Pt1 N3 2.126(4) . ?
S1 C7 1.708(5) . ?
S1 C8 1.742(5) . ?
N1 C7 1.332(6) . ?
N1 C13 1.402(6) . ?
N3 C27 1.326(7) . ?
N3 C37 1.365(6) . ?
C1 C2 1.384(7) . ?
C1 C6 1.407(7) . ?
C2 C3 1.407(7) . ?
C3 C4 1.373(8) . ?
C4 C5 1.386(7) . ?
C5 C6 1.392(7) . ?
C6 C7 1.441(7) . ?
C8 C9 1.385(7) . ?
C8 C13 1.406(7) . ?
C9 C10 1.369(7) . ?
C10 C11 1.392(8) . ?
C11 C12 1.384(8) . ?
C12 C13 1.390(7) . ?
C27 C28 1.398(8) . ?
C28 C29 1.359(10) . ?
C29 C30 1.399(10) . ?
C30 C37 1.409(7) . ?
C30 C31 1.433(9) . ?
C31 C31 1.351(15) 4_655 ?
C37 C37 1.429(11) 4_655 ?
P1 F4 1.541(4) . ?
P1 F5 1.555(4) . ?
P1 F6 1.558(4) . ?
P1 F1 1.570(4) . ?
P1 F2 1.598(5) . ?
P1 F3 1.628(4) . ?

loop_
_geom_torsion_atom_site_label_1
_geom_torsion_atom_site_label_2
_geom_torsion_atom_site_label_3
_geom_torsion_atom_site_label_4
_geom_torsion
_geom_torsion_site_symmetry_1
_geom_torsion_site_symmetry_2
_geom_torsion_site_symmetry_3
_geom_torsion_site_symmetry_4
_geom_torsion_publ_flag
C6 C1 C2 C3 -2.2(7) . . . . ?
Pt1 C1 C2 C3 178.1(4) . . . . ?
C1 C2 C3 C4 -0.3(8) . . . . ?
C2 C3 C4 C5 1.9(8) . . . . ?
C3 C4 C5 C6 -1.0(7) . . . . ?
C4 C5 C6 C1 -1.6(7) . . . . ?
C4 C5 C6 C7 175.7(5) . . . . ?
C2 C1 C6 C5 3.1(7) . . . . ?
Pt1 C1 C6 C5 -177.1(4) . . . . ?
C2 C1 C6 C7 -174.4(4) . . . . ?
Pt1 C1 C6 C7 5.4(5) . . . . ?
C13 N1 C7 C6 178.2(4) . . . . ?
Pt1 N1 C7 C6 -6.8(5) . . . . ?
C13 N1 C7 S1 -1.3(5) . . . . ?
Pt1 N1 C7 S1 173.8(2) . . . . ?
C5 C6 C7 N1 -176.4(5) . . . . ?
C1 C6 C7 N1 1.0(6) . . . . ?
C5 C6 C7 S1 3.0(7) . . . . ?
C1 C6 C7 S1 -179.6(4) . . . . ?
C8 S1 C7 N1 1.1(4) . . . . ?
C8 S1 C7 C6 -178.3(4) . . . . ?
C7 S1 C8 C9 178.6(5) . . . . ?
C7 S1 C8 C13 -0.6(4) . . . . ?
C13 C8 C9 C10 0.7(8) . . . . ?
S1 C8 C9 C10 -178.4(4) . . . . ?
C8 C9 C10 C11 -0.8(8) . . . . ?
C9 C10 C11 C12 0.3(8) . . . . ?
C10 C11 C12 C13 0.4(8) . . . . ?
C11 C12 C13 N1 178.5(5) . . . . ?
C11 C12 C13 C8 -0.5(7) . . . . ?
C7 N1 C13 C12 -178.2(5) . . . . ?
Pt1 N1 C13 C12 8.3(8) . . . . ?
C7 N1 C13 C8 0.8(6) . . . . ?
Pt1 N1 C13 C8 -172.8(3) . . . . ?
C9 C8 C13 C12 -0.1(7) . . . . ?
S1 C8 C13 C12 179.2(4) . . . . ?
C9 C8 C13 N1 -179.2(4) . . . . ?
S1 C8 C13 N1 0.1(5) . . . . ?
C37 N3 C27 C28 1.0(8) . . . . ?
Pt1 N3 C27 C28 -177.2(4) . . . . ?
N3 C27 C28 C29 -1.5(9) . . . . ?
C27 C28 C29 C30 1.4(9) . . . . ?
C28 C29 C30 C37 -0.9(8) . . . . ?
C28 C29 C30 C31 179.5(6) . . . . ?
C29 C30 C31 C31 178.5(7) . . . 4_655 ?
C37 C30 C31 C31 -1.1(10) . . . 4_655 ?
C27 N3 C37 C30 -0.5(7) . . . . ?
Pt1 N3 C37 C30 178.0(4) . . . . ?
C27 N3 C37 C37 -178.1(5) . . . 4_655 ?
Pt1 N3 C37 C37 0.4(7) . . . 4_655 ?
C29 C30 C37 N3 0.4(8) . . . . ?
C31 C30 C37 N3 -180.0(5) . . . . ?
C29 C30 C37 C37 178.0(6) . . . 4_655 ?
C31 C30 C37 C37 -2.4(9) . . . 4_655 ?
